data_7041820
loop_
_publ_author_name
'Causero, Andrea'
'Ballmann, Gerd'
'Pahl, J\"urgen'
'F\"arber, Christian'
'Intemann, Julia'
'Harder, Sjoerd'

_publ_section_title
;
 \b-Diketiminate calcium hydride complexes: the importance of solvent
 effects.
;
_journal_issue 6
_journal_name_full 'Dalton transactions (Cambridge, England : 2003)'
_journal_page_first 1822
_journal_page_last 1831
_journal_paper_doi 10.1039/c6dt04659b
_journal_volume 46
_journal_year 2017
_chemical_formula_moiety 'C39 H69 Ca N3 O2 Si2, C3 H3'
_chemical_formula_sum 'C42 H72 Ca N3 O2 Si2'
_chemical_formula_weight 747.28
_space_group_crystal_system monoclinic
_space_group_IT_number 14
_space_group_name_Hall '-P 2ybc'
_space_group_name_H-M_alt 'P 1 21/c 1'
_symmetry_space_group_name_Hall '-P 2ybc'
_symmetry_space_group_name_H-M 'P 1 21/c 1'
_atom_sites_solution_hydrogens geom
_atom_sites_solution_primary direct
_audit_creation_date 2016-08-01
_audit_creation_method
;
Olex2 1.2
(compiled 2016.02.19 svn.r3266 for OlexSys, GUI svn.r5155)
;
_audit_update_record
;
2016-12-02 deposited with the CCDC.
2017-01-16 downloaded from the CCDC.
;
_cell_angle_alpha 90
_cell_angle_beta 105.3719(17)
_cell_angle_gamma 90
_cell_formula_units_Z 4
_cell_length_a 11.68700(18)
_cell_length_b 18.0806(2)
_cell_length_c 21.8110(4)
_cell_measurement_reflns_used 26866
_cell_measurement_temperature 100
_cell_measurement_theta_max 73.6060
_cell_measurement_theta_min 3.8780
_cell_volume 4443.96(12)
_computing_cell_refinement
;
CrysAlisPro, Agilent Technologies,
Version 1.171.37.35 (release 13-08-2014 CrysAlis171 .NET)
(compiled Aug 13 2014,18:06:01)
;
_computing_data_collection
;
CrysAlisPro, Agilent Technologies,
Version 1.171.37.35 (release 13-08-2014 CrysAlis171 .NET)
(compiled Aug 13 2014,18:06:01)
;
_computing_data_reduction
;
CrysAlisPro, Agilent Technologies,
Version 1.171.37.35 (release 13-08-2014 CrysAlis171 .NET)
(compiled Aug 13 2014,18:06:01)
;
_computing_molecular_graphics 'Olex2 (Dolomanov et al., 2009)'
_computing_publication_material 'Olex2 (Dolomanov et al., 2009)'
_computing_structure_refinement 'ShelXL (Sheldrick, 2015)'
_computing_structure_solution 'ShelXT (Sheldrick, 2015)'
_diffrn_ambient_environment N~2~
_diffrn_ambient_temperature 100
_diffrn_detector 'CCD plate'
_diffrn_detector_area_resol_mean 5.2903
_diffrn_detector_type AtlasS2
_diffrn_measured_fraction_theta_full 1.000
_diffrn_measured_fraction_theta_max 0.999
_diffrn_measurement_details
;
#__ type_ start__ end____ width___ exp.time_
  1 omega -112.00  -15.00   1.0000    2.0000
omega____ theta____ kappa____ phi______ frames
    -      -41.6909  -57.0000   30.0000 97

#__ type_ start__ end____ width___ exp.time_
  2 omega  -68.00   28.00   1.0000    2.0000
omega____ theta____ kappa____ phi______ frames
    -      -41.6909   57.0000  -30.0000 96

#__ type_ start__ end____ width___ exp.time_
  3 omega  -68.00   28.00   1.0000    2.0000
omega____ theta____ kappa____ phi______ frames
    -      -41.6909   57.0000 -180.0000 96

#__ type_ start__ end____ width___ exp.time_
  4 omega   82.00  178.00   1.0000    8.0000
omega____ theta____ kappa____ phi______ frames
    -      105.9955   30.0000  120.0000 96

#__ type_ start__ end____ width___ exp.time_
  5 omega   78.00  176.00   1.0000    8.0000
omega____ theta____ kappa____ phi______ frames
    -      105.9955   61.0000  -60.0000 98

#__ type_ start__ end____ width___ exp.time_
  6 omega   34.00  121.00   1.0000    8.0000
omega____ theta____ kappa____ phi______ frames
    -      105.9955 -125.0000    0.0000 87

#__ type_ start__ end____ width___ exp.time_
  7 omega   82.00  177.00   1.0000    8.0000
omega____ theta____ kappa____ phi______ frames
    -      105.9955   45.0000 -150.0000 95

#__ type_ start__ end____ width___ exp.time_
  8 omega   36.00  134.00   1.0000    8.0000
omega____ theta____ kappa____ phi______ frames
    -      105.9955  -61.0000   30.0000 98

#__ type_ start__ end____ width___ exp.time_
  9 omega   31.00  130.00   1.0000    8.0000
omega____ theta____ kappa____ phi______ frames
    -      105.9955  -30.0000  150.0000 99

#__ type_ start__ end____ width___ exp.time_
 10 omega   34.00  121.00   1.0000    8.0000
omega____ theta____ kappa____ phi______ frames
    -      105.9955 -125.0000  150.0000 87

#__ type_ start__ end____ width___ exp.time_
 11 omega   94.00  178.00   1.0000    8.0000
omega____ theta____ kappa____ phi______ frames
    -      105.9955  125.0000  150.0000 84

#__ type_ start__ end____ width___ exp.time_
 12 omega   94.00  178.00   1.0000    8.0000
omega____ theta____ kappa____ phi______ frames
    -      105.9955  125.0000  120.0000 84

#__ type_ start__ end____ width___ exp.time_
 13 omega   32.00  137.00   1.0000    8.0000
omega____ theta____ kappa____ phi______ frames
    -      105.9955  -77.0000  150.0000 105

#__ type_ start__ end____ width___ exp.time_
 14 omega -116.00  -10.00   1.0000    2.0000
omega____ theta____ kappa____ phi______ frames
    -      -41.6909  -77.0000 -150.0000 106

#__ type_ start__ end____ width___ exp.time_
 15 omega -112.00  -15.00   1.0000    2.0000
omega____ theta____ kappa____ phi______ frames
    -      -41.6909  -57.0000   90.0000 97

#__ type_ start__ end____ width___ exp.time_
 16 omega -116.00  -10.00   1.0000    2.0000
omega____ theta____ kappa____ phi______ frames
    -      -41.6909  -77.0000  -60.0000 106

#__ type_ start__ end____ width___ exp.time_
 17 omega   78.00  144.00   1.0000    8.0000
omega____ theta____ kappa____ phi______ frames
    -      105.9955   61.0000 -120.0000 66

#__ type_ start__ end____ width___ exp.time_
 18 omega   82.00  178.00   1.0000    8.0000
omega____ theta____ kappa____ phi______ frames
    -      105.9955   30.0000   30.0000 96
;
_diffrn_measurement_device 'four-circle diffractometer'
_diffrn_measurement_device_type 'SuperNova, Dual, Cu at zero, AtlasS2'
_diffrn_measurement_method '\w scans'
_diffrn_orient_matrix_UB_11 -0.0987632000
_diffrn_orient_matrix_UB_12 0.0439499000
_diffrn_orient_matrix_UB_13 0.0185312000
_diffrn_orient_matrix_UB_21 0.0717612000
_diffrn_orient_matrix_UB_22 0.0718293000
_diffrn_orient_matrix_UB_23 0.0017756000
_diffrn_orient_matrix_UB_31 -0.0614081000
_diffrn_orient_matrix_UB_32 0.0132823000
_diffrn_orient_matrix_UB_33 -0.0708190000
_diffrn_radiation_monochromator mirror
_diffrn_radiation_probe x-ray
_diffrn_radiation_type CuK\a
_diffrn_radiation_wavelength 1.54184
_diffrn_reflns_av_R_equivalents 0.0496
_diffrn_reflns_av_unetI/netI 0.0271
_diffrn_reflns_Laue_measured_fraction_full 1.000
_diffrn_reflns_Laue_measured_fraction_max 0.999
_diffrn_reflns_limit_h_max 14
_diffrn_reflns_limit_h_min -14
_diffrn_reflns_limit_k_max 21
_diffrn_reflns_limit_k_min -21
_diffrn_reflns_limit_l_max 24
_diffrn_reflns_limit_l_min -26
_diffrn_reflns_number 44083
_diffrn_reflns_point_group_measured_fraction_full 1.000
_diffrn_reflns_point_group_measured_fraction_max 0.999
_diffrn_reflns_theta_full 67.684
_diffrn_reflns_theta_max 68.116
_diffrn_reflns_theta_min 3.923
_diffrn_source 'sealed X-ray tube'
_diffrn_source_type 'SuperNova (Cu) X-ray Source'
_exptl_absorpt_coefficient_mu 1.997
_exptl_absorpt_correction_T_max 0.986
_exptl_absorpt_correction_T_min 0.952
_exptl_absorpt_correction_type gaussian
_exptl_absorpt_process_details
;
CrysAlisPro, Agilent Technologies,
Version 1.171.37.35 (release 13-08-2014 CrysAlis171 .NET)
(compiled Aug 13 2014,18:06:01)
Numerical absorption correction based on gaussian integration over
            a multifaceted crystal model
Empirical absorption correction using spherical harmonics,
 implemented in SCALE3 ABSPACK scaling algorithm.
;
_exptl_crystal_colour 'clear colourless'
_exptl_crystal_colour_lustre clear
_exptl_crystal_colour_primary colourless
_exptl_crystal_density_diffrn 1.117
_exptl_crystal_description block
_exptl_crystal_F_000 1636
_exptl_crystal_size_max 0.4381
_exptl_crystal_size_mid 0.2622
_exptl_crystal_size_min 0.1163
_refine_diff_density_max 0.373
_refine_diff_density_min -0.265
_refine_diff_density_rms 0.047
_refine_ls_extinction_method none
_refine_ls_goodness_of_fit_ref 1.043
_refine_ls_hydrogen_treatment constr
_refine_ls_matrix_type full
_refine_ls_number_parameters 469
_refine_ls_number_reflns 8111
_refine_ls_number_restraints 0
_refine_ls_restrained_S_all 1.043
_refine_ls_R_factor_all 0.0370
_refine_ls_R_factor_gt 0.0357
_refine_ls_shift/su_max 0.002
_refine_ls_shift/su_mean 0.000
_refine_ls_structure_factor_coef Fsqd
_refine_ls_weighting_details 'w=1/[\s^2^(Fo^2^)+(0.0610P)^2^+1.1370P] where P=(Fo^2^+2Fc^2^)/3'
_refine_ls_weighting_scheme calc
_refine_ls_wR_factor_gt 0.0964
_refine_ls_wR_factor_ref 0.0982
_reflns_Friedel_coverage 0.000
_reflns_number_gt 7716
_reflns_number_total 8111
_reflns_threshold_expression 'I > 2\s(I)'
_cod_data_source_file c6dt04659b2.cif
_cod_data_source_block hasj160615a
_cod_depositor_comments 'Adding full bibliography for 7041815--7041821.cif.'
_cod_original_cell_volume 4443.95(12)
_cod_database_code 7041820
_chemical_oxdiff_formula 'C H N Ca Si O '
_shelx_space_group_comment
;
The symmetry employed for this shelxl refinement is uniquely defined
by the following loop, which should always be used as a source of
symmetry information in preference to the above space-group names.
They are only intended as comments.
;
_reflns_odcompleteness_completeness 99.95
_reflns_odcompleteness_iscentric 1
_reflns_odcompleteness_theta 67.96
_olex2_refinement_description
;
1. Fixed Uiso
 At 1.2 times of:
  All C(H) groups, All C(H,H) groups
 At 1.5 times of:
  All C(H,H,H) groups
2.a Ternary CH refined with riding coordinates:
 C27(H27), C12(H12), C15(H15), C24(H24)
2.b Secondary CH2 refined with riding coordinates:
 C38(H38A,H38B), C37(H37A,H37B)
2.c Aromatic/amide H refined with riding coordinates:
 C2(H2), C20(H20), C9(H9), C21(H21), C22(H22), C8(H8), C10(H10), C40(H40),
 C42(H42), C41(H41)
2.d Idealised Me refined as rotating group:
 C36(H36A,H36B,H36C), C5(H5A,H5B,H5C), C4(H4A,H4B,H4C), C33(H33A,H33B,H33C),
 C32(H32A,H32B,H32C), C14(H14A,H14B,H14C), C13(H13A,H13B,H13C), C28(H28A,H28B,
 H28C), C30(H30A,H30B,H30C), C31(H31A,H31B,H31C), C16(H16A,H16B,H16C), C29(H29A,
 H29B,H29C), C34(H34A,H34B,H34C), C39(H39A,H39B,H39C), C35(H35A,H35B,H35C),
 C25(H25A,H25B,H25C), C17(H17A,H17B,H17C), C26(H26A,H26B,H26C)
;
_shelx_shelxl_version_number 2014/7
_olex2_date_sample_data_collection 2016-06-15
_olex2_submission_original_sample_id hasj160615a
_olex2_submission_special_instructions 'No special instructions were received'

loop_
_space_group_symop_operation_xyz
'x, y, z'
'-x, y+1/2, -z+1/2'
'-x, -y, -z'
'x, -y-1/2, z-1/2'

loop_
_atom_site_label
_atom_site_type_symbol
_atom_site_fract_x
_atom_site_fract_y
_atom_site_fract_z
_atom_site_U_iso_or_equiv
_atom_site_adp_type
_atom_site_occupancy
_atom_site_site_symmetry_order
_atom_site_calc_flag
_atom_site_refinement_flags_posn
Ca1 Ca 0.71929(2) 0.70247(2) 0.71697(2) 0.01612(8) Uani 1 1 d .
Si2 Si 0.42257(3) 0.75170(2) 0.63889(2) 0.02043(10) Uani 1 1 d .
Si1 Si 0.51137(3) 0.62144(2) 0.58612(2) 0.02094(10) Uani 1 1 d .
O2 O 0.89302(8) 0.65940(5) 0.67772(5) 0.0229(2) Uani 1 1 d .
O1 O 0.77133(9) 0.57449(5) 0.73897(5) 0.0254(2) Uani 1 1 d .
N2 N 0.81439(9) 0.82127(6) 0.73924(5) 0.0168(2) Uani 1 1 d .
N1 N 0.73236(10) 0.71850(6) 0.83034(5) 0.0176(2) Uani 1 1 d .
N3 N 0.53590(10) 0.69177(6) 0.64045(5) 0.0199(2) Uani 1 1 d .
C6 C 0.73275(12) 0.65339(7) 0.86843(6) 0.0183(3) Uani 1 1 d .
C23 C 0.85398(12) 0.87375(7) 0.64223(6) 0.0191(3) Uani 1 1 d .
C11 C 0.84363(12) 0.62310(7) 0.90220(6) 0.0197(3) Uani 1 1 d .
C2 C 0.72894(11) 0.85267(7) 0.82587(6) 0.0184(3) Uani 1 1 d .
H2 H 0.6952 0.8938 0.8419 0.022 Uiso 1 1 calc R
C18 C 0.89564(11) 0.84563(7) 0.70441(6) 0.0175(3) Uani 1 1 d .
C20 C 1.09726(12) 0.85674(7) 0.69627(7) 0.0213(3) Uani 1 1 d .
H20 H 1.1801 0.8504 0.7143 0.026 Uiso 1 1 calc R
C9 C 0.74073(13) 0.51775(7) 0.93158(6) 0.0220(3) Uani 1 1 d .
H9 H 0.7434 0.4711 0.9520 0.026 Uiso 1 1 calc R
C3 C 0.78669(11) 0.87006(7) 0.77877(6) 0.0175(3) Uani 1 1 d .
C21 C 1.05693(12) 0.88482(7) 0.63513(7) 0.0221(3) Uani 1 1 d .
H21 H 1.1117 0.8979 0.6116 0.026 Uiso 1 1 calc R
C7 C 0.62688(12) 0.61676(7) 0.86931(6) 0.0202(3) Uani 1 1 d .
C1 C 0.71308(11) 0.78404(7) 0.85311(6) 0.0184(3) Uani 1 1 d .
C22 C 0.93635(12) 0.89355(7) 0.60875(6) 0.0219(3) Uani 1 1 d .
H22 H 0.9089 0.9134 0.5671 0.026 Uiso 1 1 calc R
C8 C 0.63319(12) 0.54897(8) 0.90068(6) 0.0221(3) Uani 1 1 d .
H8 H 0.5619 0.5238 0.9008 0.027 Uiso 1 1 calc R
C10 C 0.84506(12) 0.55514(7) 0.93256(6) 0.0210(3) Uani 1 1 d .
H10 H 0.9190 0.5339 0.9544 0.025 Uiso 1 1 calc R
C27 C 0.72258(12) 0.88117(8) 0.60935(6) 0.0226(3) Uani 1 1 d .
H27 H 0.6769 0.8645 0.6397 0.027 Uiso 1 1 calc R
C12 C 0.50456(12) 0.64930(8) 0.83941(7) 0.0232(3) Uani 1 1 d .
H12 H 0.5159 0.6991 0.8219 0.028 Uiso 1 1 calc R
C36 C 0.93753(13) 0.68607(8) 0.62609(7) 0.0276(3) Uani 1 1 d .
H36A H 0.9133 0.6522 0.5899 0.041 Uiso 1 1 calc GR
H36B H 1.0243 0.6887 0.6400 0.041 Uiso 1 1 calc GR
H36C H 0.9052 0.7354 0.6134 0.041 Uiso 1 1 calc GR
C19 C 1.01860(12) 0.83759(7) 0.73174(6) 0.0197(3) Uani 1 1 d .
C15 C 0.95930(12) 0.66491(8) 0.90764(7) 0.0236(3) Uani 1 1 d .
H15 H 0.9548 0.6878 0.8654 0.028 Uiso 1 1 calc R
C5 C 0.82227(13) 0.95058(7) 0.77712(7) 0.0234(3) Uani 1 1 d .
H5A H 0.9074 0.9558 0.7974 0.035 Uiso 1 1 calc GR
H5B H 0.7773 0.9807 0.8000 0.035 Uiso 1 1 calc GR
H5C H 0.8052 0.9673 0.7329 0.035 Uiso 1 1 calc GR
C4 C 0.67202(14) 0.79139(8) 0.91342(7) 0.0249(3) Uani 1 1 d .
H4A H 0.5877 0.8047 0.9023 0.037 Uiso 1 1 calc GR
H4B H 0.7184 0.8300 0.9405 0.037 Uiso 1 1 calc GR
H4C H 0.6835 0.7442 0.9363 0.037 Uiso 1 1 calc GR
C24 C 1.06785(12) 0.80599(8) 0.79800(7) 0.0246(3) Uani 1 1 d .
H24 H 0.9995 0.7961 0.8164 0.029 Uiso 1 1 calc R
C33 C 0.27413(13) 0.70628(8) 0.63215(7) 0.0275(3) Uani 1 1 d .
H33A H 0.2483 0.6804 0.5913 0.041 Uiso 1 1 calc GR
H33B H 0.2155 0.7441 0.6347 0.041 Uiso 1 1 calc GR
H33C H 0.2816 0.6708 0.6669 0.041 Uiso 1 1 calc GR
C32 C 0.42131(14) 0.64749(9) 0.50351(7) 0.0298(3) Uani 1 1 d .
H32A H 0.3425 0.6644 0.5052 0.045 Uiso 1 1 calc GR
H32B H 0.4131 0.6043 0.4755 0.045 Uiso 1 1 calc GR
H32C H 0.4617 0.6873 0.4870 0.045 Uiso 1 1 calc GR
C14 C 0.43593(13) 0.66010(9) 0.89005(7) 0.0273(3) Uani 1 1 d .
H14A H 0.4181 0.6117 0.9056 0.041 Uiso 1 1 calc GR
H14B H 0.3617 0.6865 0.8712 0.041 Uiso 1 1 calc GR
H14C H 0.4843 0.6890 0.9256 0.041 Uiso 1 1 calc GR
C38 C 0.89677(13) 0.56234(8) 0.75179(7) 0.0284(3) Uani 1 1 d .
H38A H 0.9150 0.5093 0.7607 0.034 Uiso 1 1 calc R
H38B H 0.9392 0.5913 0.7895 0.034 Uiso 1 1 calc R
C13 C 0.43147(13) 0.60210(9) 0.78472(7) 0.0297(3) Uani 1 1 d .
H13A H 0.4656 0.6055 0.7483 0.044 Uiso 1 1 calc GR
H13B H 0.3494 0.6201 0.7723 0.044 Uiso 1 1 calc GR
H13C H 0.4326 0.5505 0.7985 0.044 Uiso 1 1 calc GR
C28 C 0.68849(13) 0.83127(9) 0.55039(7) 0.0277(3) Uani 1 1 d .
H28A H 0.7366 0.8443 0.5214 0.042 Uiso 1 1 calc GR
H28B H 0.6043 0.8382 0.5287 0.042 Uiso 1 1 calc GR
H28C H 0.7028 0.7795 0.5634 0.042 Uiso 1 1 calc GR
C30 C 0.43249(14) 0.53896(8) 0.60909(7) 0.0299(3) Uani 1 1 d .
H30A H 0.4796 0.5190 0.6497 0.045 Uiso 1 1 calc GR
H30B H 0.4225 0.5008 0.5762 0.045 Uiso 1 1 calc GR
H30C H 0.3545 0.5543 0.6133 0.045 Uiso 1 1 calc GR
C31 C 0.65344(13) 0.58338(9) 0.57384(7) 0.0316(3) Uani 1 1 d .
H31A H 0.6977 0.6232 0.5600 0.047 Uiso 1 1 calc GR
H31B H 0.6351 0.5446 0.5413 0.047 Uiso 1 1 calc GR
H31C H 0.7015 0.5625 0.6139 0.047 Uiso 1 1 calc GR
C16 C 1.06960(13) 0.61509(9) 0.92495(8) 0.0318(3) Uani 1 1 d .
H16A H 1.0810 0.5961 0.9682 0.048 Uiso 1 1 calc GR
H16B H 1.1395 0.6438 0.9226 0.048 Uiso 1 1 calc GR
H16C H 1.0587 0.5736 0.8951 0.048 Uiso 1 1 calc GR
C29 C 0.68815(14) 0.96140(9) 0.59089(7) 0.0296(3) Uani 1 1 d .
H29A H 0.7068 0.9923 0.6292 0.044 Uiso 1 1 calc GR
H29B H 0.6029 0.9641 0.5702 0.044 Uiso 1 1 calc GR
H29C H 0.7327 0.9791 0.5615 0.044 Uiso 1 1 calc GR
C34 C 0.38958(13) 0.82165(9) 0.57198(8) 0.0301(3) Uani 1 1 d .
H34A H 0.4524 0.8591 0.5801 0.045 Uiso 1 1 calc GR
H34B H 0.3132 0.8455 0.5695 0.045 Uiso 1 1 calc GR
H34C H 0.3861 0.7965 0.5317 0.045 Uiso 1 1 calc GR
C40 C 0.01832(15) 0.44293(9) 0.54393(8) 0.0344(3) Uani 1 1 d .
H40 H 0.0309 0.4039 0.5741 0.041 Uiso 1 1 calc R
C39 C 0.70839(14) 0.51368(8) 0.75640(7) 0.0276(3) Uani 1 1 d .
H39A H 0.7426 0.5018 0.8014 0.041 Uiso 1 1 calc GR
H39B H 0.7148 0.4706 0.7303 0.041 Uiso 1 1 calc GR
H39C H 0.6246 0.5270 0.7495 0.041 Uiso 1 1 calc GR
C37 C 0.93603(13) 0.58602(8) 0.69459(7) 0.0265(3) Uani 1 1 d .
H37A H 1.0237 0.5852 0.7044 0.032 Uiso 1 1 calc R
H37B H 0.9039 0.5518 0.6587 0.032 Uiso 1 1 calc R
C35 C 0.45370(14) 0.81045(9) 0.71272(8) 0.0309(3) Uani 1 1 d .
H35A H 0.4458 0.7803 0.7487 0.046 Uiso 1 1 calc GR
H35B H 0.3969 0.8515 0.7062 0.046 Uiso 1 1 calc GR
H35C H 0.5346 0.8302 0.7217 0.046 Uiso 1 1 calc GR
C25 C 1.13101(14) 0.73285(9) 0.79523(8) 0.0321(3) Uani 1 1 d .
H25A H 1.0759 0.6981 0.7679 0.048 Uiso 1 1 calc GR
H25B H 1.1586 0.7122 0.8382 0.048 Uiso 1 1 calc GR
H25C H 1.1991 0.7412 0.7779 0.048 Uiso 1 1 calc GR
C17 C 0.97511(14) 0.72756(9) 0.95680(8) 0.0330(3) Uani 1 1 d .
H17A H 0.9090 0.7625 0.9438 0.049 Uiso 1 1 calc GR
H17B H 1.0500 0.7534 0.9595 0.049 Uiso 1 1 calc GR
H17C H 0.9765 0.7067 0.9985 0.049 Uiso 1 1 calc GR
C42 C 0.09586(15) 0.53336(10) 0.48527(8) 0.0394(4) Uani 1 1 d .
H42 H 0.1618 0.5563 0.4753 0.047 Uiso 1 1 calc R
C41 C 0.11358(15) 0.47628(10) 0.52900(8) 0.0380(4) Uani 1 1 d .
H41 H 0.1919 0.4599 0.5489 0.046 Uiso 1 1 calc R
C26 C 1.15239(16) 0.85938(10) 0.84262(7) 0.0358(4) Uani 1 1 d .
H26A H 1.2225 0.8677 0.8269 0.054 Uiso 1 1 calc GR
H26B H 1.1768 0.8380 0.8854 0.054 Uiso 1 1 calc GR
H26C H 1.1119 0.9066 0.8441 0.054 Uiso 1 1 calc GR

loop_
_atom_site_aniso_label
_atom_site_aniso_U_11
_atom_site_aniso_U_22
_atom_site_aniso_U_33
_atom_site_aniso_U_23
_atom_site_aniso_U_13
_atom_site_aniso_U_12
Ca1 0.01680(14) 0.01919(14) 0.01349(14) -0.00075(9) 0.00600(10) -0.00027(9)
Si2 0.01721(18) 0.02552(19) 0.01894(19) -0.00015(13) 0.00547(14) 0.00086(13)
Si1 0.02052(19) 0.02649(19) 0.01628(18) -0.00232(13) 0.00571(14) -0.00146(13)
O2 0.0243(5) 0.0225(5) 0.0250(5) -0.0004(4) 0.0121(4) 0.0019(4)
O1 0.0270(5) 0.0245(5) 0.0273(5) 0.0049(4) 0.0114(4) 0.0040(4)
N2 0.0173(5) 0.0216(5) 0.0129(5) 0.0003(4) 0.0063(4) -0.0004(4)
N1 0.0191(5) 0.0207(5) 0.0139(5) 0.0009(4) 0.0058(4) 0.0000(4)
N3 0.0181(5) 0.0252(6) 0.0170(5) -0.0010(4) 0.0058(4) -0.0003(4)
C6 0.0241(6) 0.0209(6) 0.0122(6) -0.0006(5) 0.0086(5) 0.0002(5)
C23 0.0214(6) 0.0214(6) 0.0165(6) -0.0017(5) 0.0085(5) 0.0001(5)
C11 0.0232(7) 0.0238(6) 0.0140(6) -0.0010(5) 0.0081(5) -0.0003(5)
C2 0.0190(6) 0.0215(6) 0.0157(6) -0.0022(5) 0.0065(5) 0.0007(5)
C18 0.0198(6) 0.0178(6) 0.0173(6) -0.0018(5) 0.0091(5) -0.0014(5)
C20 0.0185(6) 0.0233(6) 0.0238(7) -0.0015(5) 0.0085(5) -0.0011(5)
C9 0.0304(7) 0.0213(6) 0.0165(6) 0.0007(5) 0.0099(5) -0.0007(5)
C3 0.0162(6) 0.0212(6) 0.0150(6) -0.0005(5) 0.0038(5) 0.0001(5)
C21 0.0242(7) 0.0244(7) 0.0221(7) -0.0006(5) 0.0139(5) -0.0028(5)
C7 0.0235(7) 0.0242(6) 0.0143(6) -0.0008(5) 0.0076(5) -0.0008(5)
C1 0.0177(6) 0.0251(6) 0.0137(6) -0.0008(5) 0.0062(5) -0.0013(5)
C22 0.0268(7) 0.0246(6) 0.0171(6) 0.0007(5) 0.0108(5) -0.0001(5)
C8 0.0250(7) 0.0250(7) 0.0188(6) -0.0014(5) 0.0103(5) -0.0044(5)
C10 0.0247(7) 0.0246(6) 0.0145(6) 0.0006(5) 0.0067(5) 0.0028(5)
C27 0.0212(7) 0.0333(7) 0.0150(6) 0.0019(5) 0.0077(5) 0.0020(5)
C12 0.0209(7) 0.0294(7) 0.0206(7) 0.0033(5) 0.0079(5) -0.0008(5)
C36 0.0281(7) 0.0296(7) 0.0308(8) -0.0015(6) 0.0180(6) -0.0007(6)
C19 0.0211(6) 0.0200(6) 0.0197(7) -0.0009(5) 0.0081(5) -0.0010(5)
C15 0.0210(7) 0.0290(7) 0.0211(7) 0.0059(5) 0.0062(5) -0.0013(5)
C5 0.0297(7) 0.0221(7) 0.0222(7) -0.0012(5) 0.0137(6) -0.0018(5)
C4 0.0359(8) 0.0251(7) 0.0190(7) -0.0013(5) 0.0162(6) -0.0011(6)
C24 0.0201(7) 0.0322(7) 0.0228(7) 0.0056(6) 0.0082(6) -0.0001(5)
C33 0.0209(7) 0.0344(8) 0.0289(8) 0.0000(6) 0.0097(6) 0.0002(5)
C32 0.0317(8) 0.0390(8) 0.0173(7) -0.0007(6) 0.0044(6) -0.0005(6)
C14 0.0226(7) 0.0363(8) 0.0251(7) 0.0006(6) 0.0100(6) 0.0022(6)
C38 0.0266(7) 0.0278(7) 0.0301(8) 0.0037(6) 0.0065(6) 0.0046(6)
C13 0.0243(7) 0.0427(8) 0.0215(7) 0.0001(6) 0.0053(6) -0.0022(6)
C28 0.0252(7) 0.0375(8) 0.0202(7) -0.0012(6) 0.0057(6) -0.0022(6)
C30 0.0344(8) 0.0306(7) 0.0251(7) -0.0039(6) 0.0086(6) -0.0060(6)
C31 0.0283(8) 0.0409(8) 0.0261(8) -0.0103(6) 0.0083(6) 0.0020(6)
C16 0.0223(7) 0.0414(9) 0.0309(8) 0.0101(7) 0.0058(6) 0.0019(6)
C29 0.0297(7) 0.0376(8) 0.0226(7) 0.0016(6) 0.0090(6) 0.0105(6)
C34 0.0274(7) 0.0321(8) 0.0316(8) 0.0065(6) 0.0091(6) 0.0049(6)
C40 0.0406(9) 0.0325(8) 0.0284(8) 0.0059(6) 0.0060(7) 0.0000(7)
C39 0.0338(8) 0.0243(7) 0.0277(7) 0.0018(6) 0.0134(6) 0.0001(6)
C37 0.0233(7) 0.0237(7) 0.0335(8) -0.0021(6) 0.0094(6) 0.0039(5)
C35 0.0294(8) 0.0339(8) 0.0274(8) -0.0064(6) 0.0040(6) 0.0048(6)
C25 0.0299(8) 0.0323(8) 0.0315(8) 0.0071(6) 0.0037(6) 0.0033(6)
C17 0.0315(8) 0.0326(8) 0.0320(8) -0.0012(7) 0.0036(6) -0.0077(6)
C42 0.0333(9) 0.0452(9) 0.0398(9) 0.0077(7) 0.0097(7) -0.0048(7)
C41 0.0281(8) 0.0452(9) 0.0369(9) 0.0054(7) 0.0022(7) 0.0044(7)
C26 0.0434(9) 0.0405(9) 0.0206(7) 0.0013(6) 0.0034(7) -0.0031(7)

loop_
_atom_type_symbol
_atom_type_description
_atom_type_scat_dispersion_real
_atom_type_scat_dispersion_imag
_atom_type_scat_source
C C 0.0181 0.0091 'International Tables Vol C Tables 4.2.6.8 and 6.1.1.4'
H H 0.0000 0.0000 'International Tables Vol C Tables 4.2.6.8 and 6.1.1.4'
Ca Ca 0.3641 1.2855 'International Tables Vol C Tables 4.2.6.8 and 6.1.1.4'
N N 0.0311 0.0180 'International Tables Vol C Tables 4.2.6.8 and 6.1.1.4'
O O 0.0492 0.0322 'International Tables Vol C Tables 4.2.6.8 and 6.1.1.4'
Si Si 0.2541 0.3302 'International Tables Vol C Tables 4.2.6.8 and 6.1.1.4'

loop_
_exptl_crystal_face_index_h
_exptl_crystal_face_index_k
_exptl_crystal_face_index_l
_exptl_crystal_face_perp_dist
_exptl_oxdiff_crystal_face_indexfrac_h
_exptl_oxdiff_crystal_face_indexfrac_k
_exptl_oxdiff_crystal_face_indexfrac_l
_exptl_oxdiff_crystal_face_x
_exptl_oxdiff_crystal_face_y
_exptl_oxdiff_crystal_face_z
3 6 8 0.1471 2.9901 6.0215 8.4896 0.1267 0.6622 -0.7049
2 11 -2 0.0778 1.9984 11.0023 -1.5076 0.2582 0.9310 0.1302
-1 3 -12 0.2205 -0.9898 2.9763 -12.4941 -0.0030 0.1206 0.9851
-3 -10 -3 0.1242 -2.9940 -10.0122 -2.9901 -0.1997 -0.9393 0.2626
-2 -11 0 0.1045 -1.9973 -11.0049 0.0086 -0.2862 -0.9338 -0.0241
7 -3 -9 0.1159 6.9989 -3.0013 -8.9934 -0.9898 0.2707 0.1673
6 -4 3 0.1666 5.9912 -3.9825 2.9999 -0.7111 0.1492 -0.6333
-2 0 14 0.1830 -2.0081 0.0202 13.9915 0.4585 -0.1178 -0.8673
-6 3 10 0.1000 -6.0011 3.0060 10.4923 0.9192 -0.1961 -0.3346
-5 4 -7 0.1887 -4.9894 3.9776 -6.9976 0.5379 -0.0848 0.8548
2 0 -14 0.2146 2.0084 -0.0211 -14.4912 -0.4678 0.1169 0.9026
-4 8 8 0.0823 -4.0021 8.0070 8.4894 0.9045 0.3030 -0.2491
-3 6 12 0.1315 -3.0061 6.0159 12.4882 0.7927 0.2386 -0.6199
5 -8 -7 0.0726 5.0002 -8.0032 -7.4903 -0.9844 -0.2293 0.1171
5 -9 -4 0.0856 4.9977 -8.9972 -3.9917 -0.9630 -0.2947 -0.1437
5 -8 -7 0.0686 4.9998 -8.0023 -6.9906 -0.9750 -0.2284 0.0817
4 -8 -8 0.0801 4.0017 -8.0062 -7.9898 -0.8951 -0.3021 0.2137
-2 11 6 0.0711 -2.0026 11.0070 5.9884 0.7925 0.6576 -0.1549
-3 11 -2 0.1020 -2.9956 10.9910 -2.0063 0.7417 0.5709 0.4720
2 -11 -5 0.0623 2.0022 -11.0062 -5.4887 -0.7832 -0.6566 0.1196
2 -11 -4 0.0466 2.0011 -11.0036 -3.9897 -0.7552 -0.6539 0.0135
-2 -6 -10 0.1893 -1.9898 -6.0229 -10.4885 -0.2626 -0.5940 0.7850
0 11 -3 0.0907 0.0014 10.9964 -2.5066 0.4367 0.7855 0.3235
-5 -8 6 0.1288 -4.9985 -8.0005 6.0031 0.2533 -0.9227 -0.2244
-4 -8 10 0.1429 -4.0022 -7.9923 9.5007 0.2201 -0.8444 -0.5332
5 8 -7 0.1279 4.9989 7.9996 -6.5028 -0.2626 0.9218 0.2598
-6 -7 -1 0.1648 -5.9919 -7.0156 -1.4927 0.2558 -0.9366 0.3805
-8 -1 3 0.1495 -7.9932 -1.0115 3.0004 0.8006 -0.6409 0.2649
-7 -2 9 0.1141 -6.9987 -1.9990 8.9971 0.7701 -0.6298 -0.2339
-7 6 3 0.1134 -6.9949 5.9919 3.4947 1.0189 -0.0654 0.2616
-6 5 9 0.0911 -6.0001 5.0035 8.9917 0.9791 -0.0552 -0.2019
-4 10 5 0.0703 -3.9996 10.0011 4.9902 0.9270 0.4402 0.0250
-4 10 1 0.0834 -3.9970 9.9950 1.4924 0.8617 0.4338 0.2725
-4 8 -6 0.1478 -3.9917 7.9826 -5.5017 0.6431 0.2772 0.7408
0 11 5 0.0701 -0.0041 11.0095 4.9887 0.5767 0.7994 -0.2068
-1 12 0 0.0625 -0.9997 11.9996 0.4910 0.6352 0.7911 0.1860

loop_
_geom_angle_atom_site_label_1
_geom_angle_atom_site_label_2
_geom_angle_atom_site_label_3
_geom_angle
_geom_angle_site_symmetry_1
_geom_angle_site_symmetry_3
O1 Ca1 O2 65.68(3) . .
O1 Ca1 N1 88.15(4) . .
N2 Ca1 O2 88.50(3) . .
N2 Ca1 O1 137.58(4) . .
N2 Ca1 N1 77.84(4) . .
N1 Ca1 O2 122.47(4) . .
N3 Ca1 O2 113.43(4) . .
N3 Ca1 O1 101.36(4) . .
N3 Ca1 N2 120.14(4) . .
N3 Ca1 N1 121.80(4) . .
N3 Si2 C33 114.69(6) . .
N3 Si2 C34 116.03(6) . .
N3 Si2 C35 111.63(6) . .
C33 Si2 C34 103.61(7) . .
C35 Si2 C33 106.09(7) . .
C35 Si2 C34 103.67(7) . .
N3 Si1 C32 115.10(6) . .
N3 Si1 C30 114.03(6) . .
N3 Si1 C31 112.25(6) . .
C30 Si1 C32 105.19(7) . .
C31 Si1 C32 104.17(7) . .
C31 Si1 C30 105.08(7) . .
C36 O2 Ca1 130.53(8) . .
C37 O2 Ca1 117.22(8) . .
C37 O2 C36 109.61(10) . .
C38 O1 Ca1 112.15(8) . .
C39 O1 Ca1 132.18(8) . .
C39 O1 C38 113.69(11) . .
C18 N2 Ca1 120.15(8) . .
C3 N2 Ca1 122.88(8) . .
C3 N2 C18 116.64(11) . .
C6 N1 Ca1 118.33(8) . .
C1 N1 Ca1 120.74(8) . .
C1 N1 C6 119.28(10) . .
Si2 N3 Ca1 121.30(6) . .
Si2 N3 Si1 118.18(7) . .
Si1 N3 Ca1 120.49(6) . .
C11 C6 N1 118.52(11) . .
C7 C6 N1 121.60(12) . .
C7 C6 C11 119.74(12) . .
C18 C23 C27 122.32(11) . .
C22 C23 C18 118.97(12) . .
C22 C23 C27 118.69(12) . .
C6 C11 C15 121.15(12) . .
C10 C11 C6 118.75(12) . .
C10 C11 C15 120.06(12) . .
C3 C2 H2 114.8 . .
C3 C2 C1 130.32(12) . .
C1 C2 H2 114.8 . .
C23 C18 N2 120.83(11) . .
C23 C18 C19 119.85(11) . .
C19 C18 N2 119.23(11) . .
C21 C20 H20 119.4 . .
C21 C20 C19 121.24(13) . .
C19 C20 H20 119.4 . .
C8 C9 H9 120.3 . .
C8 C9 C10 119.37(12) . .
C10 C9 H9 120.3 . .
N2 C3 C2 124.82(12) . .
N2 C3 C5 120.33(11) . .
C2 C3 C5 114.80(11) . .
C20 C21 H21 120.3 . .
C22 C21 C20 119.40(12) . .
C22 C21 H21 120.3 . .
C6 C7 C12 122.74(12) . .
C8 C7 C6 119.16(12) . .
C8 C7 C12 118.06(12) . .
N1 C1 C2 125.05(11) . .
N1 C1 C4 121.70(12) . .
C2 C1 C4 113.24(11) . .
C23 C22 H22 119.4 . .
C21 C22 C23 121.30(12) . .
C21 C22 H22 119.4 . .
C9 C8 C7 121.44(13) . .
C9 C8 H8 119.3 . .
C7 C8 H8 119.3 . .
C11 C10 H10 119.3 . .
C9 C10 C11 121.44(13) . .
C9 C10 H10 119.3 . .
C23 C27 H27 108.1 . .
C23 C27 C28 110.44(11) . .
C23 C27 C29 111.73(12) . .
C28 C27 H27 108.1 . .
C29 C27 H27 108.1 . .
C29 C27 C28 110.19(12) . .
C7 C12 H12 107.9 . .
C7 C12 C14 110.50(11) . .
C7 C12 C13 112.64(12) . .
C14 C12 H12 107.9 . .
C13 C12 H12 107.9 . .
C13 C12 C14 109.92(11) . .
O2 C36 H36A 109.5 . .
O2 C36 H36B 109.5 . .
O2 C36 H36C 109.5 . .
H36A C36 H36B 109.5 . .
H36A C36 H36C 109.5 . .
H36B C36 H36C 109.5 . .
C18 C19 C24 121.87(11) . .
C20 C19 C18 119.22(12) . .
C20 C19 C24 118.87(12) . .
C11 C15 H15 107.8 . .
C11 C15 C16 113.41(12) . .
C11 C15 C17 111.08(11) . .
C16 C15 H15 107.8 . .
C16 C15 C17 108.84(12) . .
C17 C15 H15 107.8 . .
C3 C5 H5A 109.5 . .
C3 C5 H5B 109.5 . .
C3 C5 H5C 109.5 . .
H5A C5 H5B 109.5 . .
H5A C5 H5C 109.5 . .
H5B C5 H5C 109.5 . .
C1 C4 H4A 109.5 . .
C1 C4 H4B 109.5 . .
C1 C4 H4C 109.5 . .
H4A C4 H4B 109.5 . .
H4A C4 H4C 109.5 . .
H4B C4 H4C 109.5 . .
C19 C24 H24 107.9 . .
C19 C24 C25 110.75(12) . .
C19 C24 C26 112.68(12) . .
C25 C24 H24 107.9 . .
C25 C24 C26 109.55(13) . .
C26 C24 H24 107.9 . .
Si2 C33 H33A 109.5 . .
Si2 C33 H33B 109.5 . .
Si2 C33 H33C 109.5 . .
H33A C33 H33B 109.5 . .
H33A C33 H33C 109.5 . .
H33B C33 H33C 109.5 . .
Si1 C32 H32A 109.5 . .
Si1 C32 H32B 109.5 . .
Si1 C32 H32C 109.5 . .
H32A C32 H32B 109.5 . .
H32A C32 H32C 109.5 . .
H32B C32 H32C 109.5 . .
C12 C14 H14A 109.5 . .
C12 C14 H14B 109.5 . .
C12 C14 H14C 109.5 . .
H14A C14 H14B 109.5 . .
H14A C14 H14C 109.5 . .
H14B C14 H14C 109.5 . .
O1 C38 H38A 110.0 . .
O1 C38 H38B 110.0 . .
O1 C38 C37 108.42(12) . .
H38A C38 H38B 108.4 . .
C37 C38 H38A 110.0 . .
C37 C38 H38B 110.0 . .
C12 C13 H13A 109.5 . .
C12 C13 H13B 109.5 . .
C12 C13 H13C 109.5 . .
H13A C13 H13B 109.5 . .
H13A C13 H13C 109.5 . .
H13B C13 H13C 109.5 . .
C27 C28 H28A 109.5 . .
C27 C28 H28B 109.5 . .
C27 C28 H28C 109.5 . .
H28A C28 H28B 109.5 . .
H28A C28 H28C 109.5 . .
H28B C28 H28C 109.5 . .
Si1 C30 H30A 109.5 . .
Si1 C30 H30B 109.5 . .
Si1 C30 H30C 109.5 . .
H30A C30 H30B 109.5 . .
H30A C30 H30C 109.5 . .
H30B C30 H30C 109.5 . .
Si1 C31 H31A 109.5 . .
Si1 C31 H31B 109.5 . .
Si1 C31 H31C 109.5 . .
H31A C31 H31B 109.5 . .
H31A C31 H31C 109.5 . .
H31B C31 H31C 109.5 . .
C15 C16 H16A 109.5 . .
C15 C16 H16B 109.5 . .
C15 C16 H16C 109.5 . .
H16A C16 H16B 109.5 . .
H16A C16 H16C 109.5 . .
H16B C16 H16C 109.5 . .
C27 C29 H29A 109.5 . .
C27 C29 H29B 109.5 . .
C27 C29 H29C 109.5 . .
H29A C29 H29B 109.5 . .
H29A C29 H29C 109.5 . .
H29B C29 H29C 109.5 . .
Si2 C34 H34A 109.5 . .
Si2 C34 H34B 109.5 . .
Si2 C34 H34C 109.5 . .
H34A C34 H34B 109.5 . .
H34A C34 H34C 109.5 . .
H34B C34 H34C 109.5 . .
C42 C40 H40 120.1 3_566 .
C41 C40 H40 120.1 . .
C41 C40 C42 119.72(16) . 3_566
O1 C39 H39A 109.5 . .
O1 C39 H39B 109.5 . .
O1 C39 H39C 109.5 . .
H39A C39 H39B 109.5 . .
H39A C39 H39C 109.5 . .
H39B C39 H39C 109.5 . .
O2 C37 C38 108.30(11) . .
O2 C37 H37A 110.0 . .
O2 C37 H37B 110.0 . .
C38 C37 H37A 110.0 . .
C38 C37 H37B 110.0 . .
H37A C37 H37B 108.4 . .
Si2 C35 H35A 109.5 . .
Si2 C35 H35B 109.5 . .
Si2 C35 H35C 109.5 . .
H35A C35 H35B 109.5 . .
H35A C35 H35C 109.5 . .
H35B C35 H35C 109.5 . .
C24 C25 H25A 109.5 . .
C24 C25 H25B 109.5 . .
C24 C25 H25C 109.5 . .
H25A C25 H25B 109.5 . .
H25A C25 H25C 109.5 . .
H25B C25 H25C 109.5 . .
C15 C17 H17A 109.5 . .
C15 C17 H17B 109.5 . .
C15 C17 H17C 109.5 . .
H17A C17 H17B 109.5 . .
H17A C17 H17C 109.5 . .
H17B C17 H17C 109.5 . .
C40 C42 H42 120.1 3_566 .
C41 C42 C40 119.86(16) . 3_566
C41 C42 H42 120.1 . .
C40 C41 C42 120.43(16) . .
C40 C41 H41 119.8 . .
C42 C41 H41 119.8 . .
C24 C26 H26A 109.5 . .
C24 C26 H26B 109.5 . .
C24 C26 H26C 109.5 . .
H26A C26 H26B 109.5 . .
H26A C26 H26C 109.5 . .
H26B C26 H26C 109.5 . .

loop_
_geom_bond_atom_site_label_1
_geom_bond_atom_site_label_2
_geom_bond_distance
_geom_bond_site_symmetry_2
Ca1 O2 2.5266(9) .
Ca1 O1 2.4083(10) .
Ca1 N2 2.4082(11) .
Ca1 N1 2.4539(11) .
Ca1 N3 2.3494(11) .
Si2 N3 1.7045(11) .
Si2 C33 1.8896(15) .
Si2 C34 1.8920(15) .
Si2 C35 1.8824(15) .
Si1 N3 1.7097(12) .
Si1 C32 1.8898(15) .
Si1 C30 1.8893(15) .
Si1 C31 1.8810(15) .
O2 C36 1.4429(17) .
O2 C37 1.4319(17) .
O1 C38 1.4347(18) .
O1 C39 1.4293(17) .
N2 C18 1.4335(16) .
N2 C3 1.3320(17) .
N1 C6 1.4401(16) .
N1 C1 1.3270(18) .
C6 C11 1.4197(19) .
C6 C7 1.4080(19) .
C23 C18 1.4088(19) .
C23 C22 1.4003(18) .
C23 C27 1.5188(19) .
C11 C10 1.3938(19) .
C11 C15 1.5257(19) .
C2 H2 0.9500 .
C2 C3 1.4062(18) .
C2 C1 1.4091(18) .
C18 C19 1.4098(19) .
C20 H20 0.9500 .
C20 C21 1.387(2) .
C20 C19 1.3932(18) .
C9 H9 0.9500 .
C9 C8 1.380(2) .
C9 C10 1.389(2) .
C3 C5 1.5172(18) .
C21 H21 0.9500 .
C21 C22 1.383(2) .
C7 C8 1.3961(19) .
C7 C12 1.5234(19) .
C1 C4 1.5210(17) .
C22 H22 0.9500 .
C8 H8 0.9500 .
C10 H10 0.9500 .
C27 H27 1.0000 .
C27 C28 1.535(2) .
C27 C29 1.531(2) .
C12 H12 1.0000 .
C12 C14 1.5398(18) .
C12 C13 1.530(2) .
C36 H36A 0.9800 .
C36 H36B 0.9800 .
C36 H36C 0.9800 .
C19 C24 1.5182(19) .
C15 H15 1.0000 .
C15 C16 1.535(2) .
C15 C17 1.537(2) .
C5 H5A 0.9800 .
C5 H5B 0.9800 .
C5 H5C 0.9800 .
C4 H4A 0.9800 .
C4 H4B 0.9800 .
C4 H4C 0.9800 .
C24 H24 1.0000 .
C24 C25 1.524(2) .
C24 C26 1.531(2) .
C33 H33A 0.9800 .
C33 H33B 0.9800 .
C33 H33C 0.9800 .
C32 H32A 0.9800 .
C32 H32B 0.9800 .
C32 H32C 0.9800 .
C14 H14A 0.9800 .
C14 H14B 0.9800 .
C14 H14C 0.9800 .
C38 H38A 0.9900 .
C38 H38B 0.9900 .
C38 C37 1.501(2) .
C13 H13A 0.9800 .
C13 H13B 0.9800 .
C13 H13C 0.9800 .
C28 H28A 0.9800 .
C28 H28B 0.9800 .
C28 H28C 0.9800 .
C30 H30A 0.9800 .
C30 H30B 0.9800 .
C30 H30C 0.9800 .
C31 H31A 0.9800 .
C31 H31B 0.9800 .
C31 H31C 0.9800 .
C16 H16A 0.9800 .
C16 H16B 0.9800 .
C16 H16C 0.9800 .
C29 H29A 0.9800 .
C29 H29B 0.9800 .
C29 H29C 0.9800 .
C34 H34A 0.9800 .
C34 H34B 0.9800 .
C34 H34C 0.9800 .
C40 H40 0.9500 .
C40 C42 1.385(2) 3_566
C40 C41 1.379(2) .
C39 H39A 0.9800 .
C39 H39B 0.9800 .
C39 H39C 0.9800 .
C37 H37A 0.9900 .
C37 H37B 0.9900 .
C35 H35A 0.9800 .
C35 H35B 0.9800 .
C35 H35C 0.9800 .
C25 H25A 0.9800 .
C25 H25B 0.9800 .
C25 H25C 0.9800 .
C17 H17A 0.9800 .
C17 H17B 0.9800 .
C17 H17C 0.9800 .
C42 C40 1.385(2) 3_566
C42 H42 0.9500 .
C42 C41 1.383(2) .
C41 H41 0.9500 .
C26 H26A 0.9800 .
C26 H26B 0.9800 .
C26 H26C 0.9800 .

loop_
_geom_torsion_atom_site_label_1
_geom_torsion_atom_site_label_2
_geom_torsion_atom_site_label_3
_geom_torsion_atom_site_label_4
_geom_torsion
_geom_torsion_site_symmetry_1
Ca1 O2 C37 C38 -21.15(14) .
Ca1 O1 C38 C37 -59.80(13) .
Ca1 N2 C18 C23 78.12(13) .
Ca1 N2 C18 C19 -98.56(12) .
Ca1 N2 C3 C2 20.15(17) .
Ca1 N2 C3 C5 -162.63(9) .
Ca1 N1 C6 C11 94.08(12) .
Ca1 N1 C6 C7 -81.50(13) .
Ca1 N1 C1 C2 -25.63(17) .
Ca1 N1 C1 C4 155.17(10) .
O1 C38 C37 O2 51.39(15) .
N2 C18 C19 C20 175.82(12) .
N2 C18 C19 C24 -1.93(19) .
N1 C6 C11 C10 -171.99(11) .
N1 C6 C11 C15 10.30(18) .
N1 C6 C7 C8 172.10(11) .
N1 C6 C7 C12 -10.23(19) .
C6 N1 C1 C2 169.27(12) .
C6 N1 C1 C4 -9.93(19) .
C6 C11 C10 C9 -1.50(19) .
C6 C11 C15 C16 -160.36(12) .
C6 C11 C15 C17 76.67(15) .
C6 C7 C8 C9 0.99(19) .
C6 C7 C12 C14 -119.45(14) .
C6 C7 C12 C13 117.18(14) .
C23 C18 C19 C20 -0.90(19) .
C23 C18 C19 C24 -178.64(12) .
C11 C6 C7 C8 -3.43(18) .
C11 C6 C7 C12 174.24(12) .
C18 N2 C3 C2 -166.46(12) .
C18 N2 C3 C5 10.76(17) .
C18 C23 C22 C21 1.1(2) .
C18 C23 C27 C28 -116.59(14) .
C18 C23 C27 C29 120.38(13) .
C18 C19 C24 C25 115.02(14) .
C18 C19 C24 C26 -121.88(14) .
C20 C21 C22 C23 -0.8(2) .
C20 C19 C24 C25 -62.73(16) .
C20 C19 C24 C26 60.37(17) .
C3 N2 C18 C23 -95.46(14) .
C3 N2 C18 C19 87.86(15) .
C3 C2 C1 N1 -13.3(2) .
C3 C2 C1 C4 165.96(13) .
C21 C20 C19 C18 1.2(2) .
C21 C20 C19 C24 179.05(12) .
C7 C6 C11 C10 3.68(18) .
C7 C6 C11 C15 -174.03(12) .
C1 N1 C6 C11 -100.45(14) .
C1 N1 C6 C7 83.96(16) .
C1 C2 C3 N2 17.2(2) .
C1 C2 C3 C5 -160.20(14) .
C22 C23 C18 N2 -176.91(12) .
C22 C23 C18 C19 -0.25(19) .
C22 C23 C27 C28 61.46(16) .
C22 C23 C27 C29 -61.57(16) .
C8 C9 C10 C11 -0.9(2) .
C8 C7 C12 C14 58.24(16) .
C8 C7 C12 C13 -65.13(16) .
C10 C11 C15 C16 21.96(18) .
C10 C11 C15 C17 -101.00(15) .
C10 C9 C8 C7 1.2(2) .
C27 C23 C18 N2 1.14(19) .
C27 C23 C18 C19 177.80(12) .
C27 C23 C22 C21 -177.01(12) .
C12 C7 C8 C9 -176.79(12) .
C36 O2 C37 C38 175.32(12) .
C19 C20 C21 C22 -0.4(2) .
C15 C11 C10 C9 176.23(12) .
C33 Si2 N3 Ca1 -132.04(7) .
C33 Si2 N3 Si1 46.01(9) .
C32 Si1 N3 Ca1 -141.91(7) .
C32 Si1 N3 Si2 40.03(10) .
C30 Si1 N3 Ca1 96.37(8) .
C30 Si1 N3 Si2 -81.69(9) .
C31 Si1 N3 Ca1 -22.98(9) .
C31 Si1 N3 Si2 158.96(8) .
C34 Si2 N3 Ca1 107.11(8) .
C34 Si2 N3 Si1 -74.84(9) .
C40 C42 C41 C40 -0.2(3) 3_566
C39 O1 C38 C37 134.20(12) .
C35 Si2 N3 Ca1 -11.35(9) .
C35 Si2 N3 Si1 166.70(8) .
C42 C40 C41 C42 0.2(3) 3_566
